data_7240212
loop_
_publ_author_name
'Guo, Mengfei'
'Zhang, Zaiyong'
'Chen, Zhaoqiang'
'Ding, Qiaoce'
'Lu, Liye'
'Zhang, Qi'
'Wang, Jian-Rong'
'Mei, Xuefeng'

_publ_section_title
;
 The axial chirality hidden in vitamin D and its application in cocrystal
 prediction
;
_journal_name_full CrystEngComm
_journal_paper_doi 10.1039/D0CE00229A
_journal_year 2020
_chemical_absolute_configuration rmad
_chemical_formula_moiety 'C27 H44 O2, C27 H46 O'
_chemical_formula_sum 'C54 H90 O3'
_chemical_formula_weight 787.25
_space_group_crystal_system orthorhombic
_space_group_IT_number 19
_space_group_name_Hall 'P 2ac 2ab'
_space_group_name_H-M_alt 'P 21 21 21'
_atom_sites_solution_hydrogens mixed
_atom_sites_solution_primary dual
_audit_creation_date 2018-03-08
_audit_creation_method
;
Olex2 1.2
(compiled 2017.08.10 svn.r3458 for OlexSys, GUI svn.r5381)
;
_audit_update_record
;
2020-01-13 deposited with the CCDC.	2020-03-25 downloaded from the CCDC.
;
_cell_angle_alpha 90
_cell_angle_beta 90
_cell_angle_gamma 90
_cell_formula_units_Z 4
_cell_length_a 6.79080(10)
_cell_length_b 22.7451(4)
_cell_length_c 32.0260(7)
_cell_measurement_reflns_used 6241
_cell_measurement_temperature 173
_cell_measurement_theta_max 68.22
_cell_measurement_theta_min 3.38
_cell_volume 4946.65(16)
_computing_cell_refinement 'SAINT v8.37A (Bruker, 2015)'
_computing_data_reduction 'SAINT v8.37A (Bruker, 2015)'
_computing_molecular_graphics 'Olex2 (Dolomanov et al., 2009)'
_computing_publication_material 'Olex2 (Dolomanov et al., 2009)'
_computing_structure_refinement 'ShelXL (Sheldrick, 2015)'
_computing_structure_solution 'ShelXT (Sheldrick, 2015)'
_diffrn_ambient_temperature 173
_diffrn_measured_fraction_theta_full 0.991
_diffrn_measured_fraction_theta_max 0.990
_diffrn_measurement_device_type 'Bruker APEX-II CCD'
_diffrn_measurement_method '\f and \w scans'
_diffrn_radiation_type CuK\a
_diffrn_radiation_wavelength 1.54178
_diffrn_reflns_av_R_equivalents 0.0381
_diffrn_reflns_av_unetI/netI 0.0545
_diffrn_reflns_Laue_measured_fraction_full 0.991
_diffrn_reflns_Laue_measured_fraction_max 0.990
_diffrn_reflns_limit_h_max 5
_diffrn_reflns_limit_h_min -8
_diffrn_reflns_limit_k_max 27
_diffrn_reflns_limit_k_min -27
_diffrn_reflns_limit_l_max 38
_diffrn_reflns_limit_l_min -25
_diffrn_reflns_number 16135
_diffrn_reflns_point_group_measured_fraction_full 0.975
_diffrn_reflns_point_group_measured_fraction_max 0.972
_diffrn_reflns_theta_full 67.679
_diffrn_reflns_theta_max 68.291
_diffrn_reflns_theta_min 2.383
_diffrn_standards_number 0
_exptl_absorpt_coefficient_mu 0.471
_exptl_absorpt_correction_T_max 0.7856
_exptl_absorpt_correction_T_min 0.7025
_exptl_absorpt_correction_type multi-scan
_exptl_absorpt_process_details Bruker;SADABS;2012
_exptl_crystal_colour colourless
_exptl_crystal_colour_primary colourless
_exptl_crystal_density_diffrn 1.057
_exptl_crystal_description block
_exptl_crystal_F_000 1752
_exptl_crystal_size_max 0.28
_exptl_crystal_size_mid 0.15
_exptl_crystal_size_min 0.12
_refine_diff_density_max 0.576
_refine_diff_density_min -0.315
_refine_diff_density_rms 0.043
_refine_ls_abs_structure_details
;
 Flack x determined using 2654 quotients [(I+)-(I-)]/[(I+)+(I-)]
 (Parsons, Flack and Wagner, Acta Cryst. B69 (2013) 249-259).
;
_refine_ls_abs_structure_Flack -0.01(17)
_refine_ls_extinction_method none
_refine_ls_goodness_of_fit_ref 1.031
_refine_ls_hydrogen_treatment mixed
_refine_ls_matrix_type full
_refine_ls_number_parameters 528
_refine_ls_number_reflns 8816
_refine_ls_number_restraints 0
_refine_ls_restrained_S_all 1.031
_refine_ls_R_factor_all 0.0687
_refine_ls_R_factor_gt 0.0528
_refine_ls_shift/su_max 0.001
_refine_ls_shift/su_mean 0.000
_refine_ls_structure_factor_coef Fsqd
_refine_ls_weighting_details 'w=1/[\s^2^(Fo^2^)+(0.0790P)^2^+0.6540P] where P=(Fo^2^+2Fc^2^)/3'
_refine_ls_weighting_scheme calc
_refine_ls_wR_factor_gt 0.1337
_refine_ls_wR_factor_ref 0.1452
_reflns_Friedel_coverage 0.731
_reflns_Friedel_fraction_full 0.954
_reflns_Friedel_fraction_max 0.948
_reflns_number_gt 7217
_reflns_number_total 8816
_reflns_threshold_expression 'I > 2\s(I)'
_cod_data_source_file d0ce00229a2.cif
_cod_data_source_block BC
_cod_database_code 7240212
_shelx_shelxl_version_number 2014/7
_shelx_space_group_comment
;
The symmetry employed for this shelxl refinement is uniquely defined
by the following loop, which should always be used as a source of
symmetry information in preference to the above space-group names.
They are only intended as comments.
;
_shelx_estimated_absorpt_t_max 0.946
_shelx_estimated_absorpt_t_min 0.879
_olex2_refinement_description
;
1. Fixed Uiso
 At 1.2 times of:
  All C(H) groups, All C(H,H) groups
 At 1.5 times of:
  All C(H,H,H) groups, All O(H) groups
2.a Riding coordinates:
 O2(H2)
2.b Ternary CH refined with riding coordinates:
 C17(H17), C14(H14), C3(H3B), C20(H20), C14A(H14A), C8A(H8A), C9A(H9A),
 C3A(H3A), C17A(H17A), C20A(H20A), C25A(H25A)
2.c Secondary CH2 refined with riding coordinates:
 C15(H15C,H15D), C2(H2A,H2B), C22(H22C,H22D), C24(H24C,H24D), C4(H4A,H4B),
 C16(H16C,H16D), C23(H23C,H23D), C11(H11C,H11D), C1(H1A,H1B), C9(H9B,H9C),
 C12(H12C,H12D), C7A(H7AA,H7AB), C11A(H11A,H11B), C1A(H1AA,H1AB), C12A(H12A,
 H12B), C4A(H4AA,H4AB), C2A(H2AA,H2AB), C22A(H22A,H22B), C16A(H16A,H16B),
 C23A(H23A,H23B), C15A(H15A,H15B), C24A(H24A,H24B)
2.d Aromatic/amide H refined with riding coordinates:
 C7(H7), C6(H6), C6A(H6A)
2.e X=CH2 refined with riding coordinates:
 C19(H19D,H19E)
2.f Idealised Me refined as rotating group:
 C18(H18D,H18E,H18F), C26(H26D,H26E,H26F), C21(H21D,H21E,H21F), C27(H27D,H27E,
 H27F), C19A(H19A,H19B,H19C), C18A(H18A,H18B,H18C), C21A(H21A,H21B,H21C),
 C26A(H26A,H26B,H26C), C27A(H27A,H27B,H27C)
2.g Idealised tetrahedral OH refined as rotating group:
 O3(H3)
;
_olex2_submission_special_instructions 'No special instructions were received'

loop_
_space_group_symop_operation_xyz
'x, y, z'
'-x+1/2, -y, z+1/2'
'x+1/2, -y+1/2, -z'
'-x, y+1/2, -z+1/2'

loop_
_atom_site_label
_atom_site_type_symbol
_atom_site_fract_x
_atom_site_fract_y
_atom_site_fract_z
_atom_site_U_iso_or_equiv
_atom_site_adp_type
_atom_site_occupancy
_atom_site_site_symmetry_order
_atom_site_calc_flag
_atom_site_refinement_flags_posn
_atom_site_refinement_flags_adp
_atom_site_refinement_flags_occupancy
_atom_site_disorder_assembly
_atom_site_disorder_group
O1 O 0.9579(4) 0.42012(11) 0.92557(8) 0.0321(5) Uani 1 1 d . . . . .
O2 O 0.9119(3) 0.63360(12) 0.43332(7) 0.0337(6) Uani 1 1 d . . . . .
H2 H 0.7975 0.6201 0.4305 0.051 Uiso 1 1 d R . . . .
C5 C 0.8519(5) 0.67124(15) 0.54735(11) 0.0272(7) Uani 1 1 d . . . . .
C25 C 0.9952(5) 0.48084(15) 0.93672(12) 0.0319(8) Uani 1 1 d . . . . .
C17 C 0.6898(5) 0.59719(14) 0.76465(11) 0.0245(7) Uani 1 1 d . . . . .
H17 H 0.5988 0.6286 0.7750 0.029 Uiso 1 1 calc R . . . .
C13 C 0.6254(5) 0.58337(15) 0.71927(11) 0.0265(7) Uani 1 1 d . . . . .
C7 C 0.7687(5) 0.65328(15) 0.62258(11) 0.0302(7) Uani 1 1 d . . . . .
H7 H 0.8995 0.6614 0.6314 0.036 Uiso 1 1 calc R . . . .
C14 C 0.6820(5) 0.64279(14) 0.69821(11) 0.0263(7) Uani 1 1 d . . . . .
H14 H 0.5965 0.6734 0.7114 0.032 Uiso 1 1 calc R . . . .
C8 C 0.6348(5) 0.64375(16) 0.65248(11) 0.0302(7) Uani 1 1 d . . . . .
C15 C 0.8904(5) 0.65443(16) 0.71396(11) 0.0297(7) Uani 1 1 d . . . . .
H15C H 0.9177 0.6972 0.7151 0.036 Uiso 1 1 calc R . . . .
H15D H 0.9891 0.6354 0.6957 0.036 Uiso 1 1 calc R . . . .
C3 C 0.9612(5) 0.63598(15) 0.47655(11) 0.0277(7) Uani 1 1 d . . . . .
H3B H 0.9824 0.5950 0.4870 0.033 Uiso 1 1 calc R . . . .
C20 C 0.6835(5) 0.54744(15) 0.79732(11) 0.0287(7) Uani 1 1 d . . . . .
H20 H 0.7236 0.5101 0.7832 0.034 Uiso 1 1 calc R . . . .
C2 C 1.1500(5) 0.67019(16) 0.48164(11) 0.0312(8) Uani 1 1 d . . . . .
H2A H 1.1319 0.7105 0.4707 0.037 Uiso 1 1 calc R . . . .
H2B H 1.2559 0.6511 0.4653 0.037 Uiso 1 1 calc R . . . .
C18 C 0.7487(5) 0.53276(15) 0.70087(12) 0.0333(8) Uani 1 1 d . . . . .
H18D H 0.8857 0.5366 0.7101 0.050 Uiso 1 1 calc GR . . . .
H18E H 0.7434 0.5344 0.6703 0.050 Uiso 1 1 calc GR . . . .
H18F H 0.6956 0.4951 0.7105 0.050 Uiso 1 1 calc GR . . . .
C22 C 0.8257(5) 0.55821(16) 0.83349(12) 0.0330(8) Uani 1 1 d . . . . .
H22C H 0.9612 0.5597 0.8222 0.040 Uiso 1 1 calc R . . . .
H22D H 0.7965 0.5973 0.8456 0.040 Uiso 1 1 calc R . . . .
C24 C 0.9962(5) 0.51926(17) 0.89730(12) 0.0356(8) Uani 1 1 d . . . . .
H24C H 1.0051 0.5609 0.9060 0.043 Uiso 1 1 calc R . . . .
H24D H 1.1166 0.5101 0.8812 0.043 Uiso 1 1 calc R . . . .
C4 C 0.7953(5) 0.66438(16) 0.50193(11) 0.0297(7) Uani 1 1 d . . . . .
H4A H 0.7643 0.7035 0.4900 0.036 Uiso 1 1 calc R . . . .
H4B H 0.6754 0.6398 0.4999 0.036 Uiso 1 1 calc R . . . .
C6 C 0.7318(5) 0.65231(16) 0.57780(11) 0.0323(8) Uani 1 1 d . . . . .
H6 H 0.6089 0.6365 0.5692 0.039 Uiso 1 1 calc R . . . .
C16 C 0.8938(5) 0.62710(16) 0.75827(11) 0.0305(7) Uani 1 1 d . . . . .
H16C H 0.9152 0.6580 0.7796 0.037 Uiso 1 1 calc R . . . .
H16D H 1.0009 0.5977 0.7606 0.037 Uiso 1 1 calc R . . . .
C23 C 0.8201(6) 0.51277(17) 0.86850(12) 0.0351(8) Uani 1 1 d . . . . .
H23C H 0.6974 0.5177 0.8848 0.042 Uiso 1 1 calc R . . . .
H23D H 0.8197 0.4728 0.8563 0.042 Uiso 1 1 calc R . . . .
C11 C 0.3528(5) 0.57461(19) 0.66557(12) 0.0407(9) Uani 1 1 d . . . . .
H11C H 0.4162 0.5410 0.6512 0.049 Uiso 1 1 calc R . . . .
H11D H 0.2085 0.5703 0.6624 0.049 Uiso 1 1 calc R . . . .
C10 C 1.0467(5) 0.69871(15) 0.55453(11) 0.0299(7) Uani 1 1 d . . . . .
C1 C 1.2103(5) 0.67315(16) 0.52776(12) 0.0322(8) Uani 1 1 d . . . . .
H1A H 1.2426 0.6331 0.5378 0.039 Uiso 1 1 calc R . . . .
H1B H 1.3297 0.6978 0.5306 0.039 Uiso 1 1 calc R . . . .
C9 C 0.4186(5) 0.6319(2) 0.64475(12) 0.0387(9) Uani 1 1 d . . . . .
H9B H 0.3946 0.6294 0.6143 0.046 Uiso 1 1 calc R . . . .
H9C H 0.3397 0.6649 0.6559 0.046 Uiso 1 1 calc R . . . .
C12 C 0.4055(5) 0.57269(16) 0.71230(11) 0.0320(8) Uani 1 1 d . . . . .
H12C H 0.3289 0.6030 0.7274 0.038 Uiso 1 1 calc R . . . .
H12D H 0.3691 0.5338 0.7239 0.038 Uiso 1 1 calc R . . . .
C26 C 0.8300(6) 0.49778(17) 0.96636(12) 0.0404(9) Uani 1 1 d . . . . .
H26D H 0.7029 0.4921 0.9525 0.061 Uiso 1 1 calc GR . . . .
H26E H 0.8445 0.5391 0.9744 0.061 Uiso 1 1 calc GR . . . .
H26F H 0.8361 0.4730 0.9914 0.061 Uiso 1 1 calc GR . . . .
C21 C 0.4733(5) 0.53919(19) 0.81410(13) 0.0406(9) Uani 1 1 d . . . . .
H21D H 0.4343 0.5741 0.8300 0.061 Uiso 1 1 calc GR . . . .
H21E H 0.4691 0.5046 0.8323 0.061 Uiso 1 1 calc GR . . . .
H21F H 0.3823 0.5336 0.7907 0.061 Uiso 1 1 calc GR . . . .
C19 C 1.0772(6) 0.74227(17) 0.58109(12) 0.0401(9) Uani 1 1 d . . . . .
H19D H 0.9707 0.7577 0.5969 0.048 Uiso 1 1 calc R . . . .
H19E H 1.2057 0.7581 0.5844 0.048 Uiso 1 1 calc R . . . .
C27 C 1.1921(6) 0.48569(18) 0.95883(14) 0.0447(10) Uani 1 1 d . . . . .
H27D H 1.1905 0.4612 0.9840 0.067 Uiso 1 1 calc GR . . . .
H27E H 1.2159 0.5268 0.9666 0.067 Uiso 1 1 calc GR . . . .
H27F H 1.2971 0.4722 0.9401 0.067 Uiso 1 1 calc GR . . . .
O3 O 0.7844(4) 0.11360(14) 0.12232(8) 0.0441(7) Uani 1 1 d . . . . .
H3 H 0.8823 0.1198 0.1069 0.066 Uiso 1 1 calc GR . . . .
C14A C 1.0680(5) 0.27034(16) 0.33697(11) 0.0303(7) Uani 1 1 d . . . . .
H14A H 0.9940 0.3048 0.3255 0.036 Uiso 1 1 calc R . . . .
C8A C 1.0819(5) 0.22588(16) 0.30142(11) 0.0304(7) Uani 1 1 d . . . . .
H8A H 1.1507 0.1898 0.3118 0.037 Uiso 1 1 calc R . . . .
C13A C 0.9532(5) 0.25000(16) 0.37558(11) 0.0310(7) Uani 1 1 d . . . . .
C9A C 0.8726(5) 0.20904(15) 0.28733(11) 0.0280(7) Uani 1 1 d . . . . .
H9A H 0.8135 0.2456 0.2753 0.034 Uiso 1 1 calc R . . . .
C10A C 0.8718(5) 0.16272(15) 0.25155(11) 0.0287(7) Uani 1 1 d . . . . .
C6A C 1.1634(5) 0.21883(18) 0.22466(12) 0.0354(8) Uani 1 1 d . . . . .
H6A H 1.2498 0.2272 0.2021 0.042 Uiso 1 1 calc R . . . .
C3A C 0.7993(5) 0.14897(17) 0.15894(12) 0.0351(8) Uani 1 1 d . . . . .
H3A H 0.7643 0.1904 0.1517 0.042 Uiso 1 1 calc R . . . .
C5A C 1.0227(5) 0.17941(16) 0.21803(11) 0.0310(8) Uani 1 1 d . . . . .
C7A C 1.1976(5) 0.25123(18) 0.26463(12) 0.0355(8) Uani 1 1 d . . . . .
H7AA H 1.1598 0.2929 0.2608 0.043 Uiso 1 1 calc R . . . .
H7AB H 1.3398 0.2501 0.2713 0.043 Uiso 1 1 calc R . . . .
C11A C 0.7424(6) 0.19202(18) 0.32451(12) 0.0390(9) Uani 1 1 d . . . . .
H11A H 0.7869 0.1535 0.3354 0.047 Uiso 1 1 calc R . . . .
H11B H 0.6053 0.1872 0.3146 0.047 Uiso 1 1 calc R . . . .
C1A C 0.6667(5) 0.16132(18) 0.23120(12) 0.0370(8) Uani 1 1 d . . . . .
H1AA H 0.5722 0.1444 0.2514 0.044 Uiso 1 1 calc R . . . .
H1AB H 0.6251 0.2022 0.2255 0.044 Uiso 1 1 calc R . . . .
C12A C 0.7441(5) 0.23692(17) 0.36046(12) 0.0360(8) Uani 1 1 d . . . . .
H12A H 0.6818 0.2739 0.3509 0.043 Uiso 1 1 calc R . . . .
H12B H 0.6654 0.2214 0.3840 0.043 Uiso 1 1 calc R . . . .
C4A C 1.0079(5) 0.14770(18) 0.17701(12) 0.0365(8) Uani 1 1 d . . . . .
H4AA H 1.0491 0.1063 0.1809 0.044 Uiso 1 1 calc R . . . .
H4AB H 1.0996 0.1661 0.1568 0.044 Uiso 1 1 calc R . . . .
C2A C 0.6538(5) 0.12615(18) 0.19049(13) 0.0385(9) Uani 1 1 d . . . . .
H2AA H 0.6813 0.0842 0.1963 0.046 Uiso 1 1 calc R . . . .
H2AB H 0.5189 0.1291 0.1790 0.046 Uiso 1 1 calc R . . . .
C17A C 0.9802(5) 0.30499(16) 0.40414(12) 0.0314(8) Uani 1 1 d . . . . .
H17A H 0.9005 0.3372 0.3913 0.038 Uiso 1 1 calc R . . . .
C22A C 0.9917(6) 0.35711(18) 0.47366(13) 0.0410(9) Uani 1 1 d . . . . .
H22A H 1.1374 0.3578 0.4726 0.049 Uiso 1 1 calc R . . . .
H22B H 0.9437 0.3923 0.4586 0.049 Uiso 1 1 calc R . . . .
C19A C 0.9239(8) 0.10097(17) 0.26830(14) 0.0490(10) Uani 1 1 d . . . . .
H19A H 1.0427 0.1034 0.2856 0.074 Uiso 1 1 calc GR . . . .
H19B H 0.9476 0.0743 0.2448 0.074 Uiso 1 1 calc GR . . . .
H19C H 0.8144 0.0860 0.2852 0.074 Uiso 1 1 calc GR . . . .
C18A C 1.0427(8) 0.19594(19) 0.39644(14) 0.0518(11) Uani 1 1 d . . . . .
H18A H 1.0553 0.1643 0.3759 0.078 Uiso 1 1 calc GR . . . .
H18B H 0.9572 0.1830 0.4193 0.078 Uiso 1 1 calc GR . . . .
H18C H 1.1731 0.2058 0.4075 0.078 Uiso 1 1 calc GR . . . .
C20A C 0.9195(7) 0.30212(18) 0.45025(13) 0.0425(9) Uani 1 1 d . . . . .
H20A H 0.9813 0.2666 0.4632 0.051 Uiso 1 1 calc R . . . .
C16A C 1.1985(6) 0.3213(2) 0.39707(14) 0.0488(11) Uani 1 1 d . . . . .
H16A H 1.2148 0.3646 0.3968 0.059 Uiso 1 1 calc R . . . .
H16B H 1.2813 0.3049 0.4197 0.059 Uiso 1 1 calc R . . . .
C23A C 0.9289(7) 0.3620(2) 0.51879(14) 0.0521(11) Uani 1 1 d . . . . .
H23A H 0.9536 0.3240 0.5330 0.063 Uiso 1 1 calc R . . . .
H23B H 0.7856 0.3698 0.5199 0.063 Uiso 1 1 calc R . . . .
C15A C 1.2593(6) 0.2950(2) 0.35459(14) 0.0526(12) Uani 1 1 d . . . . .
H15A H 1.3141 0.3257 0.3360 0.063 Uiso 1 1 calc R . . . .
H15B H 1.3586 0.2636 0.3583 0.063 Uiso 1 1 calc R . . . .
C24A C 1.0382(8) 0.4110(2) 0.54229(17) 0.0648(14) Uani 1 1 d . . . . .
H24A H 1.1798 0.4008 0.5434 0.078 Uiso 1 1 calc R . . . .
H24B H 1.0257 0.4479 0.5261 0.078 Uiso 1 1 calc R . . . .
C21A C 0.6957(9) 0.2973(3) 0.45465(18) 0.093(2) Uani 1 1 d . . . . .
H21A H 0.6347 0.3345 0.4463 0.139 Uiso 1 1 calc GR . . . .
H21B H 0.6621 0.2888 0.4838 0.139 Uiso 1 1 calc GR . . . .
H21C H 0.6471 0.2656 0.4367 0.139 Uiso 1 1 calc GR . . . .
C25A C 0.9675(9) 0.4221(2) 0.58567(17) 0.0657(14) Uani 1 1 d . . . . .
H25A H 0.9564 0.3835 0.6005 0.079 Uiso 1 1 calc R . . . .
C26A C 0.7651(9) 0.4515(3) 0.5854(2) 0.0805(18) Uani 1 1 d . . . . .
H26A H 0.7770 0.4913 0.5739 0.121 Uiso 1 1 calc GR . . . .
H26B H 0.7142 0.4536 0.6140 0.121 Uiso 1 1 calc GR . . . .
H26C H 0.6746 0.4285 0.5681 0.121 Uiso 1 1 calc GR . . . .
C27A C 1.1156(11) 0.4605(4) 0.6090(2) 0.099(2) Uani 1 1 d . . . . .
H27A H 1.2413 0.4396 0.6113 0.149 Uiso 1 1 calc GR . . . .
H27B H 1.0651 0.4693 0.6369 0.149 Uiso 1 1 calc GR . . . .
H27C H 1.1355 0.4973 0.5935 0.149 Uiso 1 1 calc GR . . . .
H1 H 1.061(8) 0.410(2) 0.9077(17) 0.064(15) Uiso 1 1 d . . . . .

loop_
_atom_site_aniso_label
_atom_site_aniso_U_11
_atom_site_aniso_U_22
_atom_site_aniso_U_33
_atom_site_aniso_U_23
_atom_site_aniso_U_13
_atom_site_aniso_U_12
O1 0.0312(12) 0.0319(13) 0.0331(14) 0.0009(11) 0.0035(11) 0.0011(10)
O2 0.0293(12) 0.0493(15) 0.0225(12) -0.0031(11) 0.0012(9) -0.0022(10)
C5 0.0284(16) 0.0301(16) 0.0231(17) -0.0007(14) -0.0008(13) 0.0047(13)
C25 0.0328(17) 0.0299(17) 0.033(2) 0.0045(15) -0.0031(15) -0.0012(14)
C17 0.0229(15) 0.0260(15) 0.0246(17) 0.0004(13) 0.0029(13) -0.0016(12)
C13 0.0256(16) 0.0306(17) 0.0234(17) -0.0012(14) 0.0043(13) -0.0004(12)
C7 0.0279(16) 0.0365(18) 0.0262(18) -0.0002(15) -0.0014(13) 0.0000(13)
C14 0.0264(15) 0.0264(16) 0.0262(18) 0.0021(13) 0.0018(13) 0.0000(12)
C8 0.0277(16) 0.0381(19) 0.0248(18) 0.0015(15) -0.0013(13) 0.0009(14)
C15 0.0291(17) 0.0324(17) 0.0276(19) 0.0034(15) -0.0001(13) -0.0073(13)
C3 0.0279(16) 0.0316(17) 0.0238(17) -0.0022(14) 0.0016(13) -0.0004(13)
C20 0.0299(16) 0.0295(17) 0.0266(18) 0.0026(14) 0.0024(14) -0.0015(13)
C2 0.0276(16) 0.0363(18) 0.0297(19) -0.0025(15) 0.0040(14) -0.0004(14)
C18 0.0379(18) 0.0311(18) 0.0309(19) -0.0026(15) 0.0043(15) -0.0008(14)
C22 0.0328(17) 0.0345(18) 0.032(2) 0.0060(15) 0.0000(15) -0.0040(14)
C24 0.0329(18) 0.0363(19) 0.038(2) 0.0068(17) -0.0029(15) -0.0046(14)
C4 0.0268(16) 0.0385(19) 0.0236(18) 0.0000(15) 0.0002(13) 0.0037(14)
C6 0.0265(16) 0.044(2) 0.0266(19) -0.0007(16) -0.0022(13) 0.0024(14)
C16 0.0273(16) 0.0364(18) 0.0278(19) 0.0032(15) -0.0017(13) -0.0054(14)
C23 0.0374(18) 0.0370(19) 0.0311(19) 0.0086(16) -0.0026(15) -0.0043(15)
C11 0.0254(16) 0.062(3) 0.035(2) -0.0058(19) -0.0030(15) -0.0068(16)
C10 0.0340(17) 0.0336(17) 0.0222(17) 0.0058(15) -0.0007(14) -0.0023(14)
C1 0.0297(17) 0.0339(17) 0.033(2) 0.0010(15) -0.0022(14) -0.0032(14)
C9 0.0272(17) 0.064(3) 0.0253(19) 0.0019(18) 0.0013(14) 0.0010(17)
C12 0.0271(16) 0.0390(19) 0.0300(19) -0.0013(15) 0.0029(14) -0.0072(14)
C26 0.052(2) 0.037(2) 0.032(2) 0.0014(17) 0.0046(17) 0.0061(17)
C21 0.0320(18) 0.054(2) 0.036(2) 0.0132(19) 0.0004(16) -0.0081(16)
C19 0.050(2) 0.041(2) 0.030(2) -0.0027(17) 0.0060(17) -0.0089(17)
C27 0.043(2) 0.041(2) 0.050(2) 0.0029(19) -0.0143(19) -0.0009(17)
O3 0.0360(14) 0.0673(19) 0.0289(15) -0.0070(13) 0.0030(11) -0.0112(13)
C14A 0.0223(15) 0.0367(18) 0.0319(19) -0.0013(15) -0.0006(14) 0.0033(13)
C8A 0.0254(15) 0.0354(18) 0.0304(19) -0.0011(15) -0.0004(14) 0.0062(13)
C13A 0.0317(17) 0.0325(18) 0.0289(19) 0.0010(15) -0.0001(14) 0.0035(14)
C9A 0.0273(16) 0.0261(16) 0.0306(19) -0.0011(14) 0.0029(14) 0.0019(12)
C10A 0.0315(17) 0.0266(17) 0.0281(18) 0.0003(15) 0.0032(14) 0.0020(13)
C6A 0.0223(16) 0.052(2) 0.031(2) -0.0034(17) 0.0048(14) -0.0020(15)
C3A 0.0333(18) 0.044(2) 0.0286(19) 0.0001(16) -0.0026(15) -0.0008(15)
C5A 0.0232(16) 0.0412(19) 0.0287(19) -0.0005(15) -0.0012(13) 0.0052(14)
C7A 0.0248(16) 0.047(2) 0.035(2) -0.0031(17) 0.0033(14) -0.0034(15)
C11A 0.040(2) 0.042(2) 0.035(2) -0.0031(17) 0.0040(16) -0.0142(16)
C1A 0.0283(17) 0.049(2) 0.034(2) -0.0101(17) 0.0067(15) -0.0056(16)
C12A 0.0332(18) 0.041(2) 0.034(2) -0.0004(16) 0.0080(15) -0.0074(15)
C4A 0.0272(17) 0.050(2) 0.033(2) -0.0042(17) 0.0009(14) -0.0001(15)
C2A 0.0313(18) 0.045(2) 0.039(2) -0.0073(18) 0.0027(16) -0.0042(15)
C17A 0.0301(17) 0.0318(17) 0.032(2) 0.0001(15) -0.0007(15) 0.0019(13)
C22A 0.043(2) 0.040(2) 0.039(2) -0.0037(18) 0.0023(17) -0.0043(17)
C19A 0.076(3) 0.031(2) 0.040(2) 0.0001(17) 0.002(2) 0.0078(19)
C18A 0.081(3) 0.039(2) 0.035(2) 0.0015(19) -0.009(2) 0.016(2)
C20A 0.059(2) 0.036(2) 0.032(2) -0.0017(17) 0.0064(18) -0.0081(18)
C16A 0.0318(19) 0.076(3) 0.039(2) -0.013(2) 0.0009(17) -0.0093(19)
C23A 0.059(3) 0.053(3) 0.044(3) -0.015(2) 0.003(2) -0.005(2)
C15A 0.0288(19) 0.087(3) 0.042(2) -0.020(2) 0.0027(17) -0.011(2)
C24A 0.066(3) 0.073(3) 0.055(3) -0.018(3) 0.005(2) -0.017(3)
C21A 0.079(4) 0.143(6) 0.056(3) -0.051(4) 0.035(3) -0.069(4)
C25A 0.085(4) 0.060(3) 0.052(3) -0.012(2) 0.000(3) -0.009(3)
C26A 0.083(4) 0.074(4) 0.085(4) -0.035(3) 0.009(3) -0.003(3)
C27A 0.105(5) 0.115(6) 0.077(5) -0.040(4) -0.013(4) -0.020(4)

loop_
_atom_type_symbol
_atom_type_description
_atom_type_scat_dispersion_real
_atom_type_scat_dispersion_imag
_atom_type_scat_source
C C 0.0181 0.0091 'International Tables Vol C Tables 4.2.6.8 and 6.1.1.4'
H H 0.0000 0.0000 'International Tables Vol C Tables 4.2.6.8 and 6.1.1.4'
O O 0.0492 0.0322 'International Tables Vol C Tables 4.2.6.8 and 6.1.1.4'

loop_
_geom_angle_atom_site_label_1
_geom_angle_atom_site_label_2
_geom_angle_atom_site_label_3
_geom_angle
_geom_angle_site_symmetry_1
_geom_angle_site_symmetry_3
_geom_angle_publ_flag
C25 O1 H1 105(3) . . ?
C3 O2 H2 109.5 . . ?
C6 C5 C4 120.7(3) . . ?
C6 C5 C10 124.4(3) . . ?
C10 C5 C4 114.8(3) . . ?
O1 C25 C24 109.9(3) . . ?
O1 C25 C26 105.5(3) . . ?
O1 C25 C27 109.8(3) . . ?
C26 C25 C24 111.9(3) . . ?
C27 C25 C24 109.8(3) . . ?
C27 C25 C26 109.9(3) . . ?
C13 C17 H17 106.3 . . ?
C13 C17 C16 102.5(3) . . ?
C20 C17 H17 106.3 . . ?
C20 C17 C13 118.7(3) . . ?
C20 C17 C16 115.7(3) . . ?
C16 C17 H17 106.3 . . ?
C17 C13 C14 99.2(3) . . ?
C18 C13 C17 110.9(3) . . ?
C18 C13 C14 110.4(3) . . ?
C12 C13 C17 116.4(3) . . ?
C12 C13 C14 108.4(3) . . ?
C12 C13 C18 110.9(3) . . ?
C8 C7 H7 117.1 . . ?
C8 C7 C6 125.8(3) . . ?
C6 C7 H7 117.1 . . ?
C13 C14 H14 106.2 . . ?
C8 C14 C13 112.5(3) . . ?
C8 C14 H14 106.2 . . ?
C8 C14 C15 121.2(3) . . ?
C15 C14 C13 103.7(3) . . ?
C15 C14 H14 106.2 . . ?
C7 C8 C14 123.8(3) . . ?
C7 C8 C9 124.8(3) . . ?
C14 C8 C9 111.4(3) . . ?
C14 C15 H15C 110.9 . . ?
C14 C15 H15D 110.9 . . ?
C14 C15 C16 104.3(3) . . ?
H15C C15 H15D 108.9 . . ?
C16 C15 H15C 110.9 . . ?
C16 C15 H15D 110.9 . . ?
O2 C3 H3B 108.8 . . ?
O2 C3 C2 108.9(3) . . ?
O2 C3 C4 111.0(3) . . ?
C2 C3 H3B 108.8 . . ?
C2 C3 C4 110.5(3) . . ?
C4 C3 H3B 108.8 . . ?
C17 C20 H20 107.9 . . ?
C22 C20 C17 112.3(3) . . ?
C22 C20 H20 107.9 . . ?
C22 C20 C21 110.0(3) . . ?
C21 C20 C17 110.6(3) . . ?
C21 C20 H20 107.9 . . ?
C3 C2 H2A 109.5 . . ?
C3 C2 H2B 109.5 . . ?
C3 C2 C1 110.7(3) . . ?
H2A C2 H2B 108.1 . . ?
C1 C2 H2A 109.5 . . ?
C1 C2 H2B 109.5 . . ?
C13 C18 H18D 109.5 . . ?
C13 C18 H18E 109.5 . . ?
C13 C18 H18F 109.5 . . ?
H18D C18 H18E 109.5 . . ?
H18D C18 H18F 109.5 . . ?
H18E C18 H18F 109.5 . . ?
C20 C22 H22C 108.4 . . ?
C20 C22 H22D 108.4 . . ?
H22C C22 H22D 107.4 . . ?
C23 C22 C20 115.7(3) . . ?
C23 C22 H22C 108.4 . . ?
C23 C22 H22D 108.4 . . ?
C25 C24 H24C 108.2 . . ?
C25 C24 H24D 108.2 . . ?
H24C C24 H24D 107.4 . . ?
C23 C24 C25 116.2(3) . . ?
C23 C24 H24C 108.2 . . ?
C23 C24 H24D 108.2 . . ?
C5 C4 C3 111.5(3) . . ?
C5 C4 H4A 109.3 . . ?
C5 C4 H4B 109.3 . . ?
C3 C4 H4A 109.3 . . ?
C3 C4 H4B 109.3 . . ?
H4A C4 H4B 108.0 . . ?
C5 C6 C7 127.3(3) . . ?
C5 C6 H6 116.3 . . ?
C7 C6 H6 116.3 . . ?
C17 C16 H16C 110.5 . . ?
C17 C16 H16D 110.5 . . ?
C15 C16 C17 106.4(3) . . ?
C15 C16 H16C 110.5 . . ?
C15 C16 H16D 110.5 . . ?
H16C C16 H16D 108.6 . . ?
C22 C23 H23C 109.4 . . ?
C22 C23 H23D 109.4 . . ?
C24 C23 C22 111.2(3) . . ?
C24 C23 H23C 109.4 . . ?
C24 C23 H23D 109.4 . . ?
H23C C23 H23D 108.0 . . ?
H11C C11 H11D 107.9 . . ?
C9 C11 H11C 109.1 . . ?
C9 C11 H11D 109.1 . . ?
C9 C11 C12 112.3(3) . . ?
C12 C11 H11C 109.1 . . ?
C12 C11 H11D 109.1 . . ?
C5 C10 C1 113.8(3) . . ?
C19 C10 C5 123.8(3) . . ?
C19 C10 C1 122.4(3) . . ?
C2 C1 H1A 109.3 . . ?
C2 C1 H1B 109.3 . . ?
C10 C1 C2 111.4(3) . . ?
C10 C1 H1A 109.3 . . ?
C10 C1 H1B 109.3 . . ?
H1A C1 H1B 108.0 . . ?
C8 C9 C11 111.4(3) . . ?
C8 C9 H9B 109.4 . . ?
C8 C9 H9C 109.4 . . ?
C11 C9 H9B 109.4 . . ?
C11 C9 H9C 109.4 . . ?
H9B C9 H9C 108.0 . . ?
C13 C12 C11 111.4(3) . . ?
C13 C12 H12C 109.4 . . ?
C13 C12 H12D 109.4 . . ?
C11 C12 H12C 109.4 . . ?
C11 C12 H12D 109.4 . . ?
H12C C12 H12D 108.0 . . ?
C25 C26 H26D 109.5 . . ?
C25 C26 H26E 109.5 . . ?
C25 C26 H26F 109.5 . . ?
H26D C26 H26E 109.5 . . ?
H26D C26 H26F 109.5 . . ?
H26E C26 H26F 109.5 . . ?
C20 C21 H21D 109.5 . . ?
C20 C21 H21E 109.5 . . ?
C20 C21 H21F 109.5 . . ?
H21D C21 H21E 109.5 . . ?
H21D C21 H21F 109.5 . . ?
H21E C21 H21F 109.5 . . ?
C10 C19 H19D 120.0 . . ?
C10 C19 H19E 120.0 . . ?
H19D C19 H19E 120.0 . . ?
C25 C27 H27D 109.5 . . ?
C25 C27 H27E 109.5 . . ?
C25 C27 H27F 109.5 . . ?
H27D C27 H27E 109.5 . . ?
H27D C27 H27F 109.5 . . ?
H27E C27 H27F 109.5 . . ?
C3A O3 H3 109.5 . . ?
C8A C14A H14A 106.0 . . ?
C8A C14A C13A 115.7(3) . . ?
C13A C14A H14A 106.0 . . ?
C15A C14A H14A 106.0 . . ?
C15A C14A C8A 117.9(3) . . ?
C15A C14A C13A 104.3(3) . . ?
C14A C8A H8A 108.9 . . ?
C14A C8A C9A 109.1(3) . . ?
C14A C8A C7A 110.9(3) . . ?
C9A C8A H8A 108.9 . . ?
C7A C8A H8A 108.9 . . ?
C7A C8A C9A 110.0(3) . . ?
C14A C13A C17A 99.9(3) . . ?
C12A C13A C14A 106.0(3) . . ?
C12A C13A C17A 116.8(3) . . ?
C18A C13A C14A 113.2(3) . . ?
C18A C13A C12A 110.6(3) . . ?
C18A C13A C17A 110.0(3) . . ?
C8A C9A H9A 106.1 . . ?
C8A C9A C10A 112.8(3) . . ?
C10A C9A H9A 106.1 . . ?
C11A C9A C8A 111.6(3) . . ?
C11A C9A H9A 106.1 . . ?
C11A C9A C10A 113.5(3) . . ?
C5A C10A C9A 110.2(3) . . ?
C5A C10A C1A 108.3(3) . . ?
C5A C10A C19A 108.4(3) . . ?
C1A C10A C9A 109.2(3) . . ?
C1A C10A C19A 109.6(3) . . ?
C19A C10A C9A 111.0(3) . . ?
C5A C6A H6A 117.2 . . ?
C5A C6A C7A 125.6(3) . . ?
C7A C6A H6A 117.2 . . ?
O3 C3A H3A 109.0 . . ?
O3 C3A C4A 111.5(3) . . ?
O3 C3A C2A 108.1(3) . . ?
C4A C3A H3A 109.0 . . ?
C2A C3A H3A 109.0 . . ?
C2A C3A C4A 110.3(3) . . ?
C6A C5A C10A 122.5(3) . . ?
C6A C5A C4A 120.8(3) . . ?
C4A C5A C10A 116.7(3) . . ?
C8A C7A H7AA 108.9 . . ?
C8A C7A H7AB 108.9 . . ?
C6A C7A C8A 113.2(3) . . ?
C6A C7A H7AA 108.9 . . ?
C6A C7A H7AB 108.9 . . ?
H7AA C7A H7AB 107.7 . . ?
C9A C11A H11A 108.7 . . ?
C9A C11A H11B 108.7 . . ?
C9A C11A C12A 114.2(3) . . ?
H11A C11A H11B 107.6 . . ?
C12A C11A H11A 108.7 . . ?
C12A C11A H11B 108.7 . . ?
C10A C1A H1AA 108.5 . . ?
C10A C1A H1AB 108.5 . . ?
H1AA C1A H1AB 107.5 . . ?
C2A C1A C10A 115.0(3) . . ?
C2A C1A H1AA 108.5 . . ?
C2A C1A H1AB 108.5 . . ?
C13A C12A C11A 111.9(3) . . ?
C13A C12A H12A 109.2 . . ?
C13A C12A H12B 109.2 . . ?
C11A C12A H12A 109.2 . . ?
C11A C12A H12B 109.2 . . ?
H12A C12A H12B 107.9 . . ?
C3A C4A H4AA 109.1 . . ?
C3A C4A H4AB 109.1 . . ?
C5A C4A C3A 112.5(3) . . ?
C5A C4A H4AA 109.1 . . ?
C5A C4A H4AB 109.1 . . ?
H4AA C4A H4AB 107.8 . . ?
C3A C2A C1A 110.7(3) . . ?
C3A C2A H2AA 109.5 . . ?
C3A C2A H2AB 109.5 . . ?
C1A C2A H2AA 109.5 . . ?
C1A C2A H2AB 109.5 . . ?
H2AA C2A H2AB 108.1 . . ?
C13A C17A H17A 106.4 . . ?
C20A C17A C13A 119.9(3) . . ?
C20A C17A H17A 106.4 . . ?
C20A C17A C16A 114.1(3) . . ?
C16A C17A C13A 102.7(3) . . ?
C16A C17A H17A 106.4 . . ?
H22A C22A H22B 107.4 . . ?
C20A C22A H22A 108.3 . . ?
C20A C22A H22B 108.3 . . ?
C23A C22A H22A 108.3 . . ?
C23A C22A H22B 108.3 . . ?
C23A C22A C20A 115.9(3) . . ?
C10A C19A H19A 109.5 . . ?
C10A C19A H19B 109.5 . . ?
C10A C19A H19C 109.5 . . ?
H19A C19A H19B 109.5 . . ?
H19A C19A H19C 109.5 . . ?
H19B C19A H19C 109.5 . . ?
C13A C18A H18A 109.5 . . ?
C13A C18A H18B 109.5 . . ?
C13A C18A H18C 109.5 . . ?
H18A C18A H18B 109.5 . . ?
H18A C18A H18C 109.5 . . ?
H18B C18A H18C 109.5 . . ?
C17A C20A C22A 110.4(3) . . ?
C17A C20A H20A 108.7 . . ?
C22A C20A H20A 108.7 . . ?
C21A C20A C17A 111.0(4) . . ?
C21A C20A C22A 109.2(4) . . ?
C21A C20A H20A 108.7 . . ?
C17A C16A H16A 110.3 . . ?
C17A C16A H16B 110.3 . . ?
H16A C16A H16B 108.6 . . ?
C15A C16A C17A 107.0(3) . . ?
C15A C16A H16A 110.3 . . ?
C15A C16A H16B 110.3 . . ?
C22A C23A H23A 109.1 . . ?
C22A C23A H23B 109.1 . . ?
C22A C23A C24A 112.7(4) . . ?
H23A C23A H23B 107.8 . . ?
C24A C23A H23A 109.1 . . ?
C24A C23A H23B 109.1 . . ?
C14A C15A C16A 104.0(3) . . ?
C14A C15A H15A 111.0 . . ?
C14A C15A H15B 111.0 . . ?
C16A C15A H15A 111.0 . . ?
C16A C15A H15B 111.0 . . ?
H15A C15A H15B 109.0 . . ?
C23A C24A H24A 108.5 . . ?
C23A C24A H24B 108.5 . . ?
H24A C24A H24B 107.5 . . ?
C25A C24A C23A 115.0(4) . . ?
C25A C24A H24A 108.5 . . ?
C25A C24A H24B 108.5 . . ?
C20A C21A H21A 109.5 . . ?
C20A C21A H21B 109.5 . . ?
C20A C21A H21C 109.5 . . ?
H21A C21A H21B 109.5 . . ?
H21A C21A H21C 109.5 . . ?
H21B C21A H21C 109.5 . . ?
C24A C25A H25A 108.6 . . ?
C24A C25A C26A 111.0(5) . . ?
C24A C25A C27A 109.8(5) . . ?
C26A C25A H25A 108.6 . . ?
C27A C25A H25A 108.6 . . ?
C27A C25A C26A 110.1(5) . . ?
C25A C26A H26A 109.5 . . ?
C25A C26A H26B 109.5 . . ?
C25A C26A H26C 109.5 . . ?
H26A C26A H26B 109.5 . . ?
H26A C26A H26C 109.5 . . ?
H26B C26A H26C 109.5 . . ?
C25A C27A H27A 109.5 . . ?
C25A C27A H27B 109.5 . . ?
C25A C27A H27C 109.5 . . ?
H27A C27A H27B 109.5 . . ?
H27A C27A H27C 109.5 . . ?
H27B C27A H27C 109.5 . . ?

loop_
_geom_bond_atom_site_label_1
_geom_bond_atom_site_label_2
_geom_bond_distance
_geom_bond_site_symmetry_2
_geom_bond_publ_flag
O1 C25 1.449(4) . ?
O1 H1 0.93(6) . ?
O2 H2 0.8401 . ?
O2 C3 1.425(4) . ?
C5 C4 1.513(5) . ?
C5 C6 1.342(5) . ?
C5 C10 1.481(5) . ?
C25 C24 1.535(5) . ?
C25 C26 1.519(5) . ?
C25 C27 1.517(5) . ?
C17 H17 1.0000 . ?
C17 C13 1.550(5) . ?
C17 C20 1.542(5) . ?
C17 C16 1.557(4) . ?
C13 C14 1.558(5) . ?
C13 C18 1.541(5) . ?
C13 C12 1.529(5) . ?
C7 H7 0.9500 . ?
C7 C8 1.338(5) . ?
C7 C6 1.456(5) . ?
C14 H14 1.0000 . ?
C14 C8 1.500(5) . ?
C14 C15 1.526(4) . ?
C8 C9 1.513(5) . ?
C15 H15C 0.9900 . ?
C15 H15D 0.9900 . ?
C15 C16 1.549(5) . ?
C3 H3B 1.0000 . ?
C3 C2 1.509(5) . ?
C3 C4 1.532(5) . ?
C20 H20 1.0000 . ?
C20 C22 1.528(5) . ?
C20 C21 1.537(5) . ?
C2 H2A 0.9900 . ?
C2 H2B 0.9900 . ?
C2 C1 1.534(5) . ?
C18 H18D 0.9800 . ?
C18 H18E 0.9800 . ?
C18 H18F 0.9800 . ?
C22 H22C 0.9900 . ?
C22 H22D 0.9900 . ?
C22 C23 1.526(5) . ?
C24 H24C 0.9900 . ?
C24 H24D 0.9900 . ?
C24 C23 1.517(5) . ?
C4 H4A 0.9900 . ?
C4 H4B 0.9900 . ?
C6 H6 0.9500 . ?
C16 H16C 0.9900 . ?
C16 H16D 0.9900 . ?
C23 H23C 0.9900 . ?
C23 H23D 0.9900 . ?
C11 H11C 0.9900 . ?
C11 H11D 0.9900 . ?
C11 C9 1.530(6) . ?
C11 C12 1.539(5) . ?
C10 C1 1.519(5) . ?
C10 C19 1.322(5) . ?
C1 H1A 0.9900 . ?
C1 H1B 0.9900 . ?
C9 H9B 0.9900 . ?
C9 H9C 0.9900 . ?
C12 H12C 0.9900 . ?
C12 H12D 0.9900 . ?
C26 H26D 0.9800 . ?
C26 H26E 0.9800 . ?
C26 H26F 0.9800 . ?
C21 H21D 0.9800 . ?
C21 H21E 0.9800 . ?
C21 H21F 0.9800 . ?
C19 H19D 0.9500 . ?
C19 H19E 0.9500 . ?
C27 H27D 0.9800 . ?
C27 H27E 0.9800 . ?
C27 H27F 0.9800 . ?
O3 H3 0.8400 . ?
O3 C3A 1.426(5) . ?
C14A H14A 1.0000 . ?
C14A C8A 1.526(5) . ?
C14A C13A 1.533(5) . ?
C14A C15A 1.524(5) . ?
C8A H8A 1.0000 . ?
C8A C9A 1.540(5) . ?
C8A C7A 1.529(5) . ?
C13A C12A 1.530(5) . ?
C13A C17A 1.560(5) . ?
C13A C18A 1.526(5) . ?
C9A H9A 1.0000 . ?
C9A C10A 1.557(5) . ?
C9A C11A 1.533(5) . ?
C10A C5A 1.532(5) . ?
C10A C1A 1.538(5) . ?
C10A C19A 1.544(5) . ?
C6A H6A 0.9500 . ?
C6A C5A 1.328(5) . ?
C6A C7A 1.495(5) . ?
C3A H3A 1.0000 . ?
C3A C4A 1.531(5) . ?
C3A C2A 1.505(5) . ?
C5A C4A 1.502(5) . ?
C7A H7AA 0.9900 . ?
C7A H7AB 0.9900 . ?
C11A H11A 0.9900 . ?
C11A H11B 0.9900 . ?
C11A C12A 1.539(5) . ?
C1A H1AA 0.9900 . ?
C1A H1AB 0.9900 . ?
C1A C2A 1.532(5) . ?
C12A H12A 0.9900 . ?
C12A H12B 0.9900 . ?
C4A H4AA 0.9900 . ?
C4A H4AB 0.9900 . ?
C2A H2AA 0.9900 . ?
C2A H2AB 0.9900 . ?
C17A H17A 1.0000 . ?
C17A C20A 1.534(5) . ?
C17A C16A 1.545(5) . ?
C22A H22A 0.9900 . ?
C22A H22B 0.9900 . ?
C22A C20A 1.539(5) . ?
C22A C23A 1.511(6) . ?
C19A H19A 0.9800 . ?
C19A H19B 0.9800 . ?
C19A H19C 0.9800 . ?
C18A H18A 0.9800 . ?
C18A H18B 0.9800 . ?
C18A H18C 0.9800 . ?
C20A H20A 1.0000 . ?
C20A C21A 1.530(7) . ?
C16A H16A 0.9900 . ?
C16A H16B 0.9900 . ?
C16A C15A 1.542(6) . ?
C23A H23A 0.9900 . ?
C23A H23B 0.9900 . ?
C23A C24A 1.537(6) . ?
C15A H15A 0.9900 . ?
C15A H15B 0.9900 . ?
C24A H24A 0.9900 . ?
C24A H24B 0.9900 . ?
C24A C25A 1.491(7) . ?
C21A H21A 0.9800 . ?
C21A H21B 0.9800 . ?
C21A H21C 0.9800 . ?
C25A H25A 1.0000 . ?
C25A C26A 1.529(9) . ?
C25A C27A 1.527(8) . ?
C26A H26A 0.9800 . ?
C26A H26B 0.9800 . ?
C26A H26C 0.9800 . ?
C27A H27A 0.9800 . ?
C27A H27B 0.9800 . ?
C27A H27C 0.9800 . ?

loop_
_geom_hbond_atom_site_label_D
_geom_hbond_atom_site_label_H
_geom_hbond_atom_site_label_A
_geom_hbond_distance_DH
_geom_hbond_distance_HA
_geom_hbond_distance_DA
_geom_hbond_angle_DHA
_geom_hbond_site_symmetry_A
O2 H2 O1 0.84 1.97 2.804(3) 173.6 2_664
O1 H1 O3 0.93(6) 1.88(6) 2.803(4) 173(5) 3_556

loop_
_geom_torsion_atom_site_label_1
_geom_torsion_atom_site_label_2
_geom_torsion_atom_site_label_3
_geom_torsion_atom_site_label_4
_geom_torsion
_geom_torsion_site_symmetry_1
_geom_torsion_site_symmetry_2
_geom_torsion_site_symmetry_3
_geom_torsion_site_symmetry_4
_geom_torsion_publ_flag
O1 C25 C24 C23 51.0(4) . . . . ?
O2 C3 C2 C1 -179.2(3) . . . . ?
O2 C3 C4 C5 -175.8(3) . . . . ?
C5 C10 C1 C2 49.4(4) . . . . ?
C25 C24 C23 C22 173.1(3) . . . . ?
C17 C13 C14 C8 -179.5(3) . . . . ?
C17 C13 C14 C15 47.8(3) . . . . ?
C17 C13 C12 C11 166.0(3) . . . . ?
C17 C20 C22 C23 176.6(3) . . . . ?
C13 C17 C20 C22 155.7(3) . . . . ?
C13 C17 C20 C21 -81.0(4) . . . . ?
C13 C17 C16 C15 25.9(3) . . . . ?
C13 C14 C8 C7 -121.8(4) . . . . ?
C13 C14 C8 C9 57.5(4) . . . . ?
C13 C14 C15 C16 -32.0(3) . . . . ?
C7 C8 C9 C11 125.2(4) . . . . ?
C14 C13 C12 C11 55.3(4) . . . . ?
C14 C8 C9 C11 -54.1(4) . . . . ?
C14 C15 C16 C17 3.7(4) . . . . ?
C8 C7 C6 C5 167.6(4) . . . . ?
C8 C14 C15 C16 -159.4(3) . . . . ?
C15 C14 C8 C7 1.6(5) . . . . ?
C15 C14 C8 C9 -179.1(3) . . . . ?
C3 C2 C1 C10 -55.6(4) . . . . ?
C20 C17 C13 C14 -173.2(3) . . . . ?
C20 C17 C13 C18 -57.1(4) . . . . ?
C20 C17 C13 C12 70.9(4) . . . . ?
C20 C17 C16 C15 156.6(3) . . . . ?
C20 C22 C23 C24 166.7(3) . . . . ?
C2 C3 C4 C5 -54.9(4) . . . . ?
C18 C13 C14 C8 64.0(4) . . . . ?
C18 C13 C14 C15 -68.7(3) . . . . ?
C18 C13 C12 C11 -66.0(4) . . . . ?
C4 C5 C6 C7 177.0(3) . . . . ?
C4 C5 C10 C1 -47.0(4) . . . . ?
C4 C5 C10 C19 131.8(4) . . . . ?
C4 C3 C2 C1 58.6(4) . . . . ?
C6 C5 C4 C3 -129.6(3) . . . . ?
C6 C5 C10 C1 131.8(4) . . . . ?
C6 C5 C10 C19 -49.4(5) . . . . ?
C6 C7 C8 C14 177.4(3) . . . . ?
C6 C7 C8 C9 -1.8(6) . . . . ?
C16 C17 C13 C14 -44.3(3) . . . . ?
C16 C17 C13 C18 71.8(3) . . . . ?
C16 C17 C13 C12 -160.2(3) . . . . ?
C16 C17 C20 C22 33.2(4) . . . . ?
C16 C17 C20 C21 156.4(3) . . . . ?
C10 C5 C4 C3 49.3(4) . . . . ?
C10 C5 C6 C7 -1.8(6) . . . . ?
C9 C11 C12 C13 -54.9(4) . . . . ?
C12 C13 C14 C8 -57.6(3) . . . . ?
C12 C13 C14 C15 169.7(3) . . . . ?
C12 C11 C9 C8 53.1(4) . . . . ?
C26 C25 C24 C23 -65.8(4) . . . . ?
C21 C20 C22 C23 52.9(4) . . . . ?
C19 C10 C1 C2 -129.4(4) . . . . ?
C27 C25 C24 C23 171.9(3) . . . . ?
O3 C3A C4A C5A -174.0(3) . . . . ?
O3 C3A C2A C1A 178.3(3) . . . . ?
C14A C8A C9A C10A -178.9(3) . . . . ?
C14A C8A C9A C11A -49.7(4) . . . . ?
C14A C8A C7A C6A -161.7(3) . . . . ?
C14A C13A C12A C11A 55.8(4) . . . . ?
C14A C13A C17A C20A -169.6(3) . . . . ?
C14A C13A C17A C16A -41.8(3) . . . . ?
C8A C14A C13A C12A -60.5(4) . . . . ?
C8A C14A C13A C17A 177.8(3) . . . . ?
C8A C14A C13A C18A 60.9(4) . . . . ?
C8A C14A C15A C16A -162.7(4) . . . . ?
C8A C9A C10A C5A -45.4(4) . . . . ?
C8A C9A C10A C1A -164.2(3) . . . . ?
C8A C9A C10A C19A 74.8(4) . . . . ?
C8A C9A C11A C12A 50.3(4) . . . . ?
C13A C14A C8A C9A 58.1(4) . . . . ?
C13A C14A C8A C7A 179.4(3) . . . . ?
C13A C14A C15A C16A -32.9(5) . . . . ?
C13A C17A C20A C22A 170.3(3) . . . . ?
C13A C17A C20A C21A -68.4(5) . . . . ?
C13A C17A C16A C15A 22.7(4) . . . . ?
C9A C8A C7A C6A -41.0(4) . . . . ?
C9A C10A C5A C6A 15.5(5) . . . . ?
C9A C10A C5A C4A -166.1(3) . . . . ?
C9A C10A C1A C2A 169.3(3) . . . . ?
C9A C11A C12A C13A -54.5(5) . . . . ?
C10A C9A C11A C12A 179.1(3) . . . . ?
C10A C5A C4A C3A 50.8(4) . . . . ?
C10A C1A C2A C3A -56.6(5) . . . . ?
C6A C5A C4A C3A -130.7(4) . . . . ?
C5A C10A C1A C2A 49.2(4) . . . . ?
C5A C6A C7A C8A 12.3(5) . . . . ?
C7A C8A C9A C10A 59.3(4) . . . . ?
C7A C8A C9A C11A -171.6(3) . . . . ?
C7A C6A C5A C10A 1.0(6) . . . . ?
C7A C6A C5A C4A -177.4(3) . . . . ?
C11A C9A C10A C5A -173.5(3) . . . . ?
C11A C9A C10A C1A 67.6(4) . . . . ?
C11A C9A C10A C19A -53.4(4) . . . . ?
C1A C10A C5A C6A 134.9(4) . . . . ?
C1A C10A C5A C4A -46.7(4) . . . . ?
C12A C13A C17A C20A 76.8(4) . . . . ?
C12A C13A C17A C16A -155.5(3) . . . . ?
C4A C3A C2A C1A 56.2(4) . . . . ?
C2A C3A C4A C5A -53.9(4) . . . . ?
C17A C13A C12A C11A 165.9(3) . . . . ?
C17A C16A C15A C14A 5.7(5) . . . . ?
C22A C23A C24A C25A 173.9(5) . . . . ?
C19A C10A C5A C6A -106.3(4) . . . . ?
C19A C10A C5A C4A 72.2(4) . . . . ?
C19A C10A C1A C2A -68.8(4) . . . . ?
C18A C13A C12A C11A -67.3(4) . . . . ?
C18A C13A C17A C20A -50.4(5) . . . . ?
C18A C13A C17A C16A 77.4(4) . . . . ?
C20A C17A C16A C15A 154.0(4) . . . . ?
C20A C22A C23A C24A 168.8(4) . . . . ?
C16A C17A C20A C22A 48.0(5) . . . . ?
C16A C17A C20A C21A 169.3(4) . . . . ?
C23A C22A C20A C17A 175.7(4) . . . . ?
C23A C22A C20A C21A 53.4(6) . . . . ?
C23A C24A C25A C26A -71.4(6) . . . . ?
C23A C24A C25A C27A 166.7(5) . . . . ?
C15A C14A C8A C9A -177.5(4) . . . . ?
C15A C14A C8A C7A -56.2(5) . . . . ?
C15A C14A C13A C12A 168.4(3) . . . . ?
C15A C14A C13A C17A 46.7(4) . . . . ?
C15A C14A C13A C18A -70.2(4) . . . . ?
